data_4074805
loop_
_publ_author_name
'Dubs, Christian'
'Yamamoto, Toshiki'
'Inagaki, Akiko'
'Akita, Munetaka'

_publ_section_title
;
 Synthesis of a Library of Iridium-Containing Dinuclear Complexes with
 Bridging PNNN and PNNP Ligands (BL), [LM(\m-BL)M'L']BF4.
 2. Preparation, Basic Coordination Properties, and Reactivity of the
 Carbonyl Complexes
;
_journal_coden_ASTM ORGND7
_journal_issue 6
_journal_name_full Organometallics
_journal_page_first 1359
_journal_page_last 1367
_journal_paper_doi 10.1021/om050897e
_journal_volume 25
_journal_year 2006
_chemical_formula_moiety 'C58 H50 Ir N2 O2 P2 Rh '
_chemical_formula_sum 'C58 H50 Ir N2 O2 P2 Rh'
_chemical_formula_weight 1164.12
_space_group_IT_number 2
_symmetry_cell_setting triclinic
_symmetry_Int_Tables_number 2
_symmetry_space_group_name_Hall '-P 1'
_symmetry_space_group_name_H-M 'P -1'
_cell_angle_alpha 63.10(2)
_cell_angle_beta 89.46(3)
_cell_angle_gamma 86.39(3)
_cell_formula_units_Z 2
_cell_length_a 12.835(9)
_cell_length_b 14.471(8)
_cell_length_c 15.382(8)
_cell_measurement_reflns_used 16419
_cell_measurement_temperature 213
_cell_measurement_theta_max 27.4
_cell_measurement_theta_min 3.0
_cell_volume 2542(3)
_computing_cell_refinement PROCESS-AUTO
_computing_data_collection PROCESS-AUTO
_computing_data_reduction 'teXsan Ver. 1.11'
_computing_publication_material 'teXsan Ver. 1.11'
_computing_structure_refinement SHELXL97
_computing_structure_solution SAPI91
_diffrn_ambient_temperature 213
_diffrn_detector_area_resol_mean 10.00
_diffrn_measurement_device_type 'Rigaku RAXIS-IV Imaging Plate'
_diffrn_measurement_method \w
_diffrn_radiation_type 'Mo K\a'
_diffrn_radiation_wavelength 0.7107
_diffrn_reflns_av_R_equivalents 0.077
_diffrn_reflns_limit_h_max 15
_diffrn_reflns_limit_h_min -16
_diffrn_reflns_limit_k_max 18
_diffrn_reflns_limit_k_min -18
_diffrn_reflns_limit_l_max 18
_diffrn_reflns_limit_l_min -18
_diffrn_reflns_number 6484
_diffrn_reflns_theta_max 27.43
_exptl_absorpt_coefficient_mu 3.052
_exptl_absorpt_correction_T_max 0.737
_exptl_absorpt_correction_T_min 0.269
_exptl_absorpt_correction_type multi-scan
_exptl_absorpt_process_details '(Higashi, 1995)'
_exptl_crystal_colour unknown
_exptl_crystal_density_diffrn 1.521
_exptl_crystal_density_method 'not measured'
_exptl_crystal_description unknown
_exptl_crystal_size_max 0.100
_exptl_crystal_size_mid 0.100
_exptl_crystal_size_min 0.100
_refine_diff_density_max 1.58
_refine_diff_density_min -1.38
_refine_ls_extinction_coef 0.0000
_refine_ls_extinction_expression Fc^*^=kFc[1+0.001xFc^2^\l^3^/sin(2\q)]^-1/4^
_refine_ls_extinction_method SHELXL
_refine_ls_goodness_of_fit_ref 0.943
_refine_ls_hydrogen_treatment noref
_refine_ls_number_parameters 521
_refine_ls_number_reflns 2757
_refine_ls_R_factor_gt 0.0703
_refine_ls_shift/su_max 0.0270
_refine_ls_structure_factor_coef Fsqd
_refine_ls_weighting_details 'w = 1/[\s^2^(Fo^2^) + (0.1000P)^2^+0.0000P] where P=(Fo^2^+2Fc^2^)/3'
_refine_ls_weighting_scheme calc
_refine_ls_wR_factor_ref 0.1817
_reflns_number_gt 2757
_reflns_number_total 5302
_reflns_threshold_expression >2.0sigma(I)
_cod_data_source_file om050897esi20051018_030506.cif
_cod_data_source_block compound_10ca
_cod_original_cell_volume 2542(2)
_cod_original_sg_symbol_H-M 'P -1         '
_cod_original_formula_sum 'C58 H50 Ir N2 O2 P2 Rh '
_cod_database_code 4074805

loop_
_symmetry_equiv_pos_as_xyz
x,y,z
-x,-y,-z

loop_
_atom_site_label
_atom_site_type_symbol
_atom_site_fract_x
_atom_site_fract_y
_atom_site_fract_z
_atom_site_U_iso_or_equiv
_atom_site_adp_type
_atom_site_occupancy
_atom_site_calc_flag
_atom_site_refinement_flags
Ir(1) Ir 0.48112(5) 0.32129(5) 0.37445(6) 0.0476(3) Uani 1.00 d .
Rh(1) Rh 0.38100(9) 0.53089(9) 0.1428(1) 0.0383(4) Uani 1.00 d .
P(1) P 0.4676(3) 0.6697(3) 0.0424(4) 0.045(1) Uani 1.00 d .
P(2) P 0.6409(4) 0.2686(3) 0.4513(4) 0.052(1) Uani 1.00 d .
O(01) O 0.180(1) 0.657(1) 0.098(1) 0.090(6) Uani 1.00 d .
O(02) O 0.352(1) 0.218(1) 0.552(1) 0.096(6) Uani 1.00 d .
N(1) N 0.5361(10) 0.4745(10) 0.171(1) 0.045(4) Uani 1.00 d .
N(2) N 0.5749(9) 0.3947(10) 0.2592(10) 0.041(4) Uani 1.00 d .
C(1) C 0.356(1) 0.375(1) 0.279(1) 0.053(5) Uani 1.00 d .
C(01) C 0.254(1) 0.602(2) 0.114(1) 0.056(5) Uani 1.00 d .
C(2) C 0.283(1) 0.391(1) 0.224(1) 0.046(5) Uani 1.00 d .
C(02) C 0.402(1) 0.267(2) 0.463(3) 0.15(2) Uani 1.00 d .
C(3) C 0.182(1) 0.370(1) 0.197(1) 0.042(4) Uani 1.00 d .
C(4) C 0.149(1) 0.406(1) 0.104(2) 0.058(5) Uani 1.00 d .
C(5) C 0.053(1) 0.372(1) 0.085(2) 0.069(7) Uani 1.00 d .
C(6) C -0.008(1) 0.311(1) 0.158(2) 0.070(7) Uani 1.00 d .
C(7) C 0.024(1) 0.278(1) 0.254(2) 0.082(9) Uani 1.00 d .
C(8) C 0.118(1) 0.305(1) 0.272(1) 0.054(5) Uani 1.00 d .
C(9) C -0.110(2) 0.277(2) 0.132(2) 0.074(7) Uani 1.00 d .
C(11) C 0.619(1) 0.517(1) 0.119(1) 0.053(5) Uani 1.00 d .
C(12) C 0.711(1) 0.471(1) 0.171(1) 0.047(5) Uani 1.00 d .
C(13) C 0.678(1) 0.394(1) 0.259(1) 0.046(5) Uani 1.00 d .
C(14) C 0.593(1) 0.614(1) 0.023(1) 0.048(5) Uani 1.00 d .
C(15) C 0.734(1) 0.317(1) 0.355(2) 0.056(5) Uani 1.00 d .
C(21) C 0.414(1) 0.769(1) -0.075(2) 0.056(5) Uani 1.00 d .
C(22) C 0.337(1) 0.841(2) -0.073(2) 0.071(7) Uani 1.00 d .
C(23) C 0.299(2) 0.915(2) -0.169(3) 0.09(1) Uani 1.00 d .
C(24) C 0.328(3) 0.921(2) -0.247(3) 0.11(1) Uani 1.00 d .
C(25) C 0.401(2) 0.846(2) -0.248(1) 0.078(8) Uani 1.00 d .
C(26) C 0.449(1) 0.767(1) -0.162(2) 0.068(7) Uani 1.00 d .
C(31) C 0.506(1) 0.743(1) 0.105(1) 0.036(4) Uani 1.00 d .
C(32) C 0.555(1) 0.837(1) 0.053(1) 0.052(5) Uani 1.00 d .
C(33) C 0.585(2) 0.890(1) 0.109(2) 0.060(6) Uani 1.00 d .
C(34) C 0.574(2) 0.849(2) 0.208(2) 0.070(7) Uani 1.00 d .
C(35) C 0.529(2) 0.754(2) 0.257(2) 0.097(10) Uani 1.00 d .
C(36) C 0.495(2) 0.707(1) 0.204(2) 0.065(6) Uani 1.00 d .
C(41) C 0.681(1) 0.324(1) 0.529(2) 0.063(6) Uani 1.00 d .
C(42) C 0.631(1) 0.416(2) 0.519(2) 0.066(6) Uani 1.00 d .
C(43) C 0.664(2) 0.462(2) 0.571(2) 0.072(7) Uani 1.00 d .
C(44) C 0.738(2) 0.421(2) 0.640(1) 0.071(7) Uani 1.00 d .
C(45) C 0.788(2) 0.332(2) 0.653(3) 0.14(2) Uani 1.00 d .
C(46) C 0.758(3) 0.284(2) 0.600(2) 0.13(1) Uani 1.00 d .
C(51) C 0.672(1) 0.126(1) 0.515(1) 0.05222(5) Uiso 1.00 d .
C(52) C 0.572(2) 0.074(2) 0.536(3) 0.04751(9) Uiso 0.52 d P
C(52A) C 0.622(3) 0.075(3) 0.619(3) 0.0585(1) Uiso 0.48 d P
C(53) C 0.599(3) -0.040(3) 0.575(3) 0.0581(1) Uiso 0.52 d P
C(53A) C 0.640(3) -0.041(3) 0.663(4) 0.0678(1) Uiso 0.48 d P
C(54) C 0.693(2) -0.086(2) 0.612(2) 0.0974(1) Uiso 1.00 d .
C(55) C 0.782(3) -0.019(3) 0.578(3) 0.0567(1) Uiso 0.52 d P
C(55A) C 0.722(3) -0.055(3) 0.555(4) 0.0640(1) Uiso 0.48 d P
C(56) C 0.766(2) 0.095(3) 0.537(3) 0.0519(1) Uiso 0.52 d P
C(56A) C 0.730(3) 0.060(3) 0.484(3) 0.0505(1) Uiso 0.48 d P
C(61) C 0.803(2) 0.612(2) 0.314(3) 0.088(9) Uani 1.00 d .
C(62) C 0.827(2) 0.658(2) 0.225(3) 0.11(1) Uani 1.00 d .
C(63) C 0.922(2) 0.630(2) 0.193(2) 0.084(7) Uani 1.00 d .
C(64) C 0.985(2) 0.548(2) 0.258(3) 0.11(1) Uani 1.00 d .
C(65) C 0.962(2) 0.499(2) 0.359(2) 0.091(9) Uani 1.00 d .
C(66) C 0.869(2) 0.526(2) 0.386(2) 0.11(1) Uani 1.00 d .
C(71) C 0.217(3) 0.111(4) 0.118(4) 0.1872(2) Uiso 1.00 d .
C(72) C 0.164(2) 0.104(3) 0.050(3) 0.1160(1) Uiso 1.00 d .
C(73) C 0.120(4) 0.043(5) -0.004(5) 0.2458(3) Uiso 1.00 d .
C(74) C 0.195(4) -0.068(4) 0.085(4) 0.1873(2) Uiso 1.00 d .
C(75) C 0.259(3) -0.043(3) 0.136(3) 0.1402(2) Uiso 1.00 d .
C(76) C 0.300(4) 0.010(4) 0.182(4) 0.1955(2) Uiso 1.00 d .
C(81) C 1.002(3) 1.074(4) -0.263(4) 0.1718(2) Uiso 1.00 d .
C(82) C 0.985(3) 1.016(3) -0.303(3) 0.1353(2) Uiso 1.00 d .
C(83) C 1.039(5) 1.033(6) -0.381(6) 0.2765(4) Uiso 1.00 d .
C(84) C 1.05(1) 1.14(1) -0.46(1) 0.587(1) Uiso 1.00 d .
C(85) C 1.090(2) 1.187(2) -0.407(3) 0.1056(1) Uiso 1.00 d .
C(86) C 1.055(3) 1.173(3) -0.320(4) 0.1517(2) Uiso 1.00 d .
H(1) H 0.7816 0.4882 0.1520 0.0608 Uiso 1.00 calc .
H(2) H 0.5859 0.5937 -0.0300 0.0596 Uiso 1.00 calc .
H(3) H 0.6464 0.6613 0.0043 0.0596 Uiso 1.00 calc .
H(4) H 0.7891 0.3490 0.3691 0.0618 Uiso 1.00 calc .
H(5) H 0.7674 0.2590 0.3446 0.0618 Uiso 1.00 calc .
H(6) H 0.5679 0.8662 -0.0148 0.0632 Uiso 1.00 calc .
H(7) H 0.6167 0.9554 0.0754 0.0743 Uiso 1.00 calc .
H(8) H 0.5972 0.8859 0.2450 0.0808 Uiso 1.00 calc .
H(9) H 0.5232 0.7214 0.3280 0.1045 Uiso 1.00 calc .
H(10) H 0.4577 0.6446 0.2361 0.0781 Uiso 1.00 calc .
H(11) H 0.3110 0.8399 -0.0129 0.0862 Uiso 1.00 calc .
H(12) H 0.2412 0.9642 -0.1751 0.1118 Uiso 1.00 calc .
H(13) H 0.3056 0.9776 -0.3093 0.1302 Uiso 1.00 calc .
H(14) H 0.4223 0.8445 -0.3102 0.0929 Uiso 1.00 calc .
H(15) H 0.5020 0.7150 -0.1625 0.0788 Uiso 1.00 calc .
H(16) H 0.5724 0.4456 0.4761 0.0798 Uiso 1.00 calc .
H(17) H 0.6313 0.5297 0.5567 0.0838 Uiso 1.00 calc .
H(18) H 0.7564 0.4533 0.6796 0.0881 Uiso 1.00 calc .
H(19) H 0.8439 0.2997 0.6992 0.1606 Uiso 1.00 calc .
H(20) H 0.7971 0.2176 0.6070 0.1563 Uiso 1.00 calc .
H(21) H 0.1900 0.4523 0.0524 0.0688 Uiso 1.00 calc .
H(22) H 0.0311 0.3926 0.0171 0.0859 Uiso 1.00 calc .
H(23) H -0.0189 0.2359 0.3081 0.0933 Uiso 1.00 calc .
H(24) H 0.1422 0.2797 0.3377 0.0643 Uiso 1.00 calc .
H(25) H -0.1554 0.3334 0.0914 0.0880 Uiso 1.00 calc .
H(26) H -0.0939 0.2350 0.0969 0.0880 Uiso 1.00 calc .
H(27) H -0.1458 0.2326 0.1893 0.0880 Uiso 1.00 calc .

loop_
_atom_site_aniso_label
_atom_site_aniso_U_11
_atom_site_aniso_U_22
_atom_site_aniso_U_33
_atom_site_aniso_U_12
_atom_site_aniso_U_13
_atom_site_aniso_U_23
Ir(1) 0.0638(4) 0.0442(4) 0.0356(4) -0.0183(3) 0.0017(3) -0.0167(3)
Rh(1) 0.0488(7) 0.0312(6) 0.0396(8) -0.0101(5) 0.0078(6) -0.0194(6)
P(1) 0.057(2) 0.035(2) 0.045(3) -0.015(2) 0.012(2) -0.018(2)
P(2) 0.070(3) 0.038(2) 0.045(3) -0.011(2) -0.007(2) -0.016(2)
O(01) 0.062(8) 0.08(1) 0.12(2) -0.006(7) 0.011(9) -0.04(1)
O(02) 0.12(1) 0.16(2) 0.036(8) -0.07(1) 0.040(8) -0.06(1)
N(1) 0.064(8) 0.036(7) 0.032(8) -0.006(6) 0.003(6) -0.014(6)
N(2) 0.048(7) 0.048(7) 0.024(7) -0.016(6) 0.005(5) -0.013(6)
C(1) 0.08(1) 0.031(8) 0.05(1) -0.032(8) -0.003(9) -0.011(8)
C(01) 0.051(10) 0.07(1) 0.05(1) -0.013(9) 0.013(8) -0.03(1)
C(2) 0.052(9) 0.024(7) 0.07(1) -0.023(6) 0.020(9) -0.027(8)
C(02) 0.05(1) 0.12(2) 0.39(6) -0.03(1) 0.04(2) -0.21(3)
C(3) 0.047(8) 0.034(8) 0.06(1) 0.008(6) -0.001(8) -0.039(8)
C(4) 0.07(1) 0.043(10) 0.06(1) -0.009(8) 0.004(10) -0.026(10)
C(5) 0.047(10) 0.06(1) 0.10(2) 0.016(8) -0.03(1) -0.04(1)
C(6) 0.047(10) 0.037(9) 0.12(2) 0.002(8) 0.01(1) -0.03(1)
C(7) 0.06(1) 0.028(9) 0.12(2) -0.004(8) -0.02(1) 0.00(1)
C(8) 0.053(9) 0.043(9) 0.05(1) -0.012(7) -0.004(8) -0.005(9)
C(9) 0.09(1) 0.09(2) 0.06(2) -0.01(1) -0.02(1) -0.05(1)
C(11) 0.043(9) 0.06(1) 0.06(1) -0.026(8) 0.017(8) -0.029(10)
C(12) 0.041(8) 0.032(8) 0.06(1) -0.006(6) 0.012(8) -0.015(8)
C(13) 0.064(10) 0.042(9) 0.04(1) -0.003(7) 0.027(8) -0.024(8)
C(14) 0.061(10) 0.047(9) 0.029(10) -0.014(7) 0.015(7) -0.010(8)
C(15) 0.07(1) 0.041(9) 0.06(1) 0.002(8) -0.007(9) -0.023(9)
C(21) 0.06(1) 0.043(10) 0.08(2) -0.009(8) -0.008(10) -0.04(1)
C(22) 0.05(1) 0.06(1) 0.11(2) 0.007(9) 0.00(1) -0.05(1)
C(23) 0.08(2) 0.03(1) 0.14(3) -0.013(9) -0.02(2) -0.02(2)
C(24) 0.12(2) 0.05(1) 0.10(3) -0.03(1) -0.04(2) 0.02(2)
C(25) 0.13(2) 0.06(1) 0.03(1) -0.03(1) -0.04(1) -0.01(1)
C(26) 0.08(1) 0.015(7) 0.07(2) -0.005(7) -0.02(1) 0.014(9)
C(31) 0.043(8) 0.046(9) 0.05(1) -0.002(6) 0.006(7) -0.044(8)
C(32) 0.06(1) 0.07(1) 0.025(10) 0.003(8) -0.001(7) -0.021(9)
C(33) 0.11(1) 0.034(9) 0.05(1) -0.018(9) -0.01(1) -0.027(9)
C(34) 0.07(1) 0.06(1) 0.08(2) -0.008(10) 0.00(1) -0.04(1)
C(35) 0.10(2) 0.11(2) 0.07(2) -0.06(1) 0.02(1) -0.02(2)
C(36) 0.09(1) 0.06(1) 0.06(2) -0.04(1) 0.04(1) -0.04(1)
C(41) 0.08(1) 0.040(9) 0.08(2) -0.015(8) -0.01(1) -0.03(1)
C(42) 0.06(1) 0.08(1) 0.06(2) -0.010(10) 0.008(10) -0.03(1)
C(43) 0.08(1) 0.08(1) 0.09(2) -0.02(1) 0.02(1) -0.08(2)
C(44) 0.14(2) 0.06(1) 0.016(10) -0.06(1) 0.00(1) -0.015(10)
C(45) 0.14(2) 0.06(2) 0.15(3) -0.02(2) -0.09(2) 0.01(2)
C(46) 0.22(3) 0.05(1) 0.08(2) -0.03(2) -0.08(2) 0.02(1)
C(61) 0.10(2) 0.08(2) 0.13(3) 0.01(1) 0.01(2) -0.08(2)
C(62) 0.11(2) 0.11(2) 0.11(3) 0.02(2) 0.02(2) -0.06(2)
C(63) 0.16(2) 0.08(2) 0.04(1) 0.00(2) 0.00(1) -0.05(1)
C(64) 0.09(2) 0.06(1) 0.17(3) -0.02(1) 0.06(2) -0.05(2)
C(65) 0.13(2) 0.05(1) 0.09(2) -0.03(1) -0.01(2) -0.02(1)
C(66) 0.11(2) 0.10(2) 0.11(2) -0.05(2) 0.05(2) -0.04(2)

loop_
_atom_type_symbol
_atom_type_description
_atom_type_scat_dispersion_real
_atom_type_scat_dispersion_imag
_atom_type_scat_source
C C 0.003 0.002
;International Tables for Crystallography
(1992, Vol. C, Tables 4.2.6.8 and 6.1.1.4)
;
H H 0.000 0.000
;International Tables for Crystallography
(1992, Vol. C, Table 6.1.1.4)
;
O O 0.011 0.006
;International Tables for Crystallography
(1992, Vol. C, Tables 4.2.6.8 and 6.1.1.4)
;
N N 0.006 0.003
;International Tables for Crystallography
(1992, Vol. C, Tables 4.2.6.8 and 6.1.1.4)
;
P P 0.102 0.094
;International Tables for Crystallography
(1992, Vol. C, Tables 4.2.6.8 and 6.1.1.4)
;
Rh Rh -1.118 0.919
;International Tables for Crystallography
(1992, Vol. C, Tables 4.2.6.8 and 6.1.1.4)
;
Ir Ir -1.444 7.990
;International Tables for Crystallography
(1992, Vol. C, Tables 4.2.6.8 and 6.1.1.4)
;

loop_
_geom_angle_atom_site_label_1
_geom_angle_atom_site_label_2
_geom_angle_atom_site_label_3
_geom_angle
_geom_angle_publ_flag
P(2) Ir(1) N(2) 80.1(3) yes
P(2) Ir(1) C(1) 167.6(6) yes
P(2) Ir(1) C(02) 102(1) yes
N(2) Ir(1) C(1) 88.2(6) yes
N(2) Ir(1) C(02) 177.4(9) yes
C(1) Ir(1) C(02) 89(1) yes
P(1) Rh(1) N(1) 77.2(3) yes
P(1) Rh(1) C(1) 156.9(5) yes
P(1) Rh(1) C(01) 94.0(6) yes
P(1) Rh(1) C(2) 171.6(6) yes
N(1) Rh(1) C(1) 82.0(5) yes
N(1) Rh(1) C(01) 169.6(8) yes
N(1) Rh(1) C(2) 106.4(5) yes
C(1) Rh(1) C(01) 105.5(7) yes
C(1) Rh(1) C(2) 30.3(7) yes
C(01) Rh(1) C(2) 83.1(7) yes
Rh(1) P(1) C(14) 104.6(5) yes
Rh(1) P(1) C(21) 123.5(6) yes
Rh(1) P(1) C(31) 111.0(5) yes
C(14) P(1) C(21) 109.6(9) yes
C(14) P(1) C(31) 102.6(8) yes
C(21) P(1) C(31) 103.8(9) yes
Ir(1) P(2) C(15) 105.0(6) yes
Ir(1) P(2) C(41) 118.8(6) yes
Ir(1) P(2) C(51) 115.8(6) yes
C(15) P(2) C(41) 101(1) yes
C(15) P(2) C(51) 105.1(8) yes
C(41) P(2) C(51) 108.7(9) yes
Rh(1) N(1) N(2) 124.9(9) yes
Rh(1) N(1) C(11) 127.9(9) yes
N(2) N(1) C(11) 106(1) yes
Ir(1) N(2) N(1) 121.9(9) yes
Ir(1) N(2) C(13) 128(1) yes
N(1) N(2) C(13) 108(1) yes
Ir(1) C(1) Rh(1) 113.5(8) yes
Ir(1) C(1) C(2) 169(1) yes
Rh(1) C(1) C(2) 73.3(9) yes
Rh(1) C(01) O(01) 171(2) yes
Rh(1) C(2) C(1) 76(1) yes
Rh(1) C(2) C(3) 129(1) yes
C(1) C(2) C(3) 153(1) yes
Ir(1) C(02) O(02) 168(2) yes
C(2) C(3) C(4) 123(1) yes
C(2) C(3) C(8) 118(1) yes
C(4) C(3) C(8) 117(1) yes
C(3) C(4) C(5) 119(1) yes
C(4) C(5) C(6) 122(2) yes
C(5) C(6) C(7) 118(2) yes
C(5) C(6) C(9) 119(2) yes
C(7) C(6) C(9) 121(1) yes
C(6) C(7) C(8) 119(1) yes
C(3) C(8) C(7) 122(1) yes
N(1) C(11) C(12) 111(1) yes
N(1) C(11) C(14) 114(1) yes
C(12) C(11) C(14) 133(1) yes
C(11) C(12) C(13) 104(1) yes
N(2) C(13) C(12) 110(1) yes
N(2) C(13) C(15) 115(1) yes
C(12) C(13) C(15) 134(1) yes
P(1) C(14) C(11) 105(1) yes
P(2) C(15) C(13) 109(1) yes
P(1) C(21) C(22) 117(2) yes
P(1) C(21) C(26) 118(1) yes
C(22) C(21) C(26) 123(1) yes
C(21) C(22) C(23) 113(2) yes
C(22) C(23) C(24) 127(2) yes
C(23) C(24) C(25) 118(2) yes
C(24) C(25) C(26) 123(2) yes
C(21) C(26) C(25) 113(1) yes
P(1) C(31) C(32) 120(1) yes
P(1) C(31) C(36) 122(1) yes
C(32) C(31) C(36) 117(2) yes
C(31) C(32) C(33) 117(1) yes
C(32) C(33) C(34) 122(1) yes
C(33) C(34) C(35) 119(2) yes
C(34) C(35) C(36) 118(2) yes
C(31) C(36) C(35) 125(1) yes
P(2) C(41) C(42) 118(1) yes
P(2) C(41) C(46) 126(1) yes
C(42) C(41) C(46) 114(2) yes
C(41) C(42) C(43) 119(1) yes
C(42) C(43) C(44) 124(2) yes
C(43) C(44) C(45) 118(2) yes
C(44) C(45) C(46) 119(2) yes
C(41) C(46) C(45) 123(2) yes
P(2) C(51) C(52) 108(1) yes
P(2) C(51) C(52A) 111(2) yes
P(2) C(51) C(56) 117(1) yes
P(2) C(51) C(56A) 130(1) yes
C(52) C(51) C(52A) 55(2) yes
C(52) C(51) C(56) 134(2) yes
C(52) C(51) C(56A) 99(2) yes
C(52A) C(51) C(56) 100(2) yes
C(52A) C(51) C(56A) 117(2) yes
C(56) C(51) C(56A) 54(2) yes
C(51) C(52) C(52A) 65(2) yes
C(51) C(52) C(53) 106(2) yes
C(52A) C(52) C(53) 91(2) yes
C(51) C(52A) C(52) 59(2) yes
C(51) C(52A) C(53A) 109(3) yes
C(52) C(52A) C(53A) 88(3) yes
C(52) C(53) C(53A) 88(3) yes
C(52) C(53) C(54) 123(3) yes
C(52) C(53) C(55A) 107(2) yes
C(53A) C(53) C(54) 58(3) yes
C(53A) C(53) C(55A) 83(3) yes
C(54) C(53) C(55A) 32(2) yes
C(52A) C(53A) C(53) 90(3) yes
C(52A) C(53A) C(54) 120(3) yes
C(53) C(53A) C(54) 56(3) yes
C(53) C(54) C(53A) 64(3) yes
C(53) C(54) C(55) 116(2) yes
C(53) C(54) C(55A) 91(3) yes
C(53A) C(54) C(55) 100(3) yes
C(53A) C(54) C(55A) 128(4) yes
C(55) C(54) C(55A) 48(4) yes
C(54) C(55) C(55A) 36(3) yes
C(54) C(55) C(56) 121(2) yes
C(54) C(55) C(56A) 96(2) yes
C(55A) C(55) C(56) 113(3) yes
C(55A) C(55) C(56A) 70(3) yes
C(56) C(55) C(56A) 48(2) yes
C(53) C(55A) C(54) 55(3) yes
C(53) C(55A) C(55) 121(5) yes
C(53) C(55A) C(56A) 94(2) yes
C(54) C(55A) C(55) 95(6) yes
C(54) C(55A) C(56A) 131(6) yes
C(55) C(55A) C(56A) 67(3) yes
C(51) C(56) C(55) 112(2) yes
C(51) C(56) C(56A) 69(2) yes
C(55) C(56) C(56A) 66(3) yes
C(51) C(56A) C(55) 102(3) yes
C(51) C(56A) C(55A) 112(3) yes
C(51) C(56A) C(56) 56(2) yes
C(55) C(56A) C(55A) 42(2) yes
C(55) C(56A) C(56) 64(2) yes
C(55A) C(56A) C(56) 102(3) yes
C(62) C(61) C(66) 121(2) yes
C(61) C(62) C(63) 120(2) yes
C(62) C(63) C(64) 119(2) yes
C(63) C(64) C(65) 120(2) yes
C(64) C(65) C(66) 117(2) yes
C(61) C(66) C(65) 119(2) yes
C(72) C(71) C(76) 114(5) yes
C(71) C(72) C(73) 153(3) yes
C(72) C(73) C(74) 85(3) yes
C(73) C(74) C(75) 111(4) yes
C(74) C(75) C(76) 160(4) yes
C(71) C(76) C(75) 89(4) yes
C(82) C(81) C(86) 119(4) yes
C(81) C(82) C(83) 115(5) yes
C(82) C(83) C(84) 118(10) yes
C(83) C(84) C(85) 105(12) yes
C(84) C(85) C(86) 121(7) yes
C(81) C(86) C(85) 115(5) yes

loop_
_geom_bond_atom_site_label_1
_geom_bond_atom_site_label_2
_geom_bond_distance
_geom_bond_publ_flag
Ir(1) P(2) 2.284(5) yes
Ir(1) N(2) 2.03(1) yes
Ir(1) C(1) 2.05(2) yes
Ir(1) C(02) 1.62(3) yes
Rh(1) P(1) 2.258(4) yes
Rh(1) N(1) 2.08(1) yes
Rh(1) C(1) 2.32(1) yes
Rh(1) C(01) 1.81(2) yes
Rh(1) C(2) 2.29(1) yes
P(1) C(14) 1.84(2) yes
P(1) C(21) 1.83(2) yes
P(1) C(31) 1.81(2) yes
P(2) C(15) 1.80(2) yes
P(2) C(41) 1.81(3) yes
P(2) C(51) 1.85(2) yes
O(01) C(01) 1.16(2) yes
O(02) C(02) 1.39(4) yes
N(1) N(2) 1.39(2) yes
N(1) C(11) 1.34(2) yes
N(2) C(13) 1.32(2) yes
C(1) C(2) 1.20(3) yes
C(2) C(3) 1.45(2) yes
C(3) C(4) 1.35(3) yes
C(3) C(8) 1.41(2) yes
C(4) C(5) 1.43(3) yes
C(5) C(6) 1.35(3) yes
C(6) C(7) 1.39(4) yes
C(6) C(9) 1.53(3) yes
C(7) C(8) 1.36(3) yes
C(11) C(12) 1.38(2) yes
C(11) C(14) 1.52(2) yes
C(12) C(13) 1.39(2) yes
C(13) C(15) 1.53(2) yes
C(21) C(22) 1.39(3) yes
C(21) C(26) 1.43(4) yes
C(22) C(23) 1.45(4) yes
C(23) C(24) 1.21(6) yes
C(24) C(25) 1.40(4) yes
C(25) C(26) 1.41(3) yes
C(31) C(32) 1.42(2) yes
C(31) C(36) 1.39(3) yes
C(32) C(33) 1.45(4) yes
C(33) C(34) 1.37(4) yes
C(34) C(35) 1.40(3) yes
C(35) C(36) 1.37(5) yes
C(41) C(42) 1.38(3) yes
C(41) C(46) 1.38(4) yes
C(42) C(43) 1.34(4) yes
C(43) C(44) 1.33(3) yes
C(44) C(45) 1.33(4) yes
C(45) C(46) 1.36(6) yes
C(51) C(52) 1.49(3) yes
C(51) C(52A) 1.57(5) yes
C(51) C(56) 1.26(3) yes
C(51) C(56A) 1.42(5) yes
C(52) C(52A) 1.43(7) yes
C(52) C(53) 1.51(5) yes
C(52A) C(53A) 1.51(6) yes
C(53) C(53A) 1.44(8) yes
C(53) C(54) 1.33(4) yes
C(53) C(55A) 1.62(5) yes
C(53A) C(54) 1.37(7) yes
C(54) C(55) 1.48(4) yes
C(54) C(55A) 0.88(6) yes
C(55) C(55A) 1.11(7) yes
C(55) C(56) 1.47(5) yes
C(55) C(56A) 1.50(5) yes
C(55A) C(56A) 1.53(5) yes
C(56) C(56A) 1.23(7) yes
C(61) C(62) 1.27(5) yes
C(61) C(66) 1.46(4) yes
C(62) C(63) 1.40(4) yes
C(63) C(64) 1.37(3) yes
C(64) C(65) 1.42(5) yes
C(65) C(66) 1.36(4) yes
C(71) C(72) 1.30(8) yes
C(71) C(76) 1.66(6) yes
C(72) C(73) 1.58(10) yes
C(73) C(74) 1.79(7) yes
C(74) C(75) 1.32(8) yes
C(75) C(76) 1.37(9) yes
C(81) C(82) 1.27(9) yes
C(81) C(86) 1.50(6) yes
C(82) C(83) 1.3(1) yes
C(83) C(84) 1.5(2) yes
C(84) C(85) 1.3(2) yes
C(85) C(86) 1.34(7) yes

loop_
_geom_contact_atom_site_label_1
_geom_contact_atom_site_label_2
_geom_contact_distance
_geom_contact_site_symmetry_2
O(01) C(9) 3.34(3) 2_565
O(01) C(64) 3.41(3) 1_455
O(01) C(63) 3.58(3) 1_455
O(02) C(85) 3.44(3) 1_446
O(02) C(34) 3.49(3) 2_666
O(02) C(35) 3.52(4) 2_666
O(02) C(55A) 3.60(7) 2_656
N(1) C(26) 3.55(3) 2_665
N(2) C(26) 3.32(3) 2_665
N(2) C(25) 3.56(3) 2_665
C(02) C(53) 3.58(6) 2_656
C(02) C(54) 3.59(6) 2_656
C(25) C(53A) 3.54(5) 1_564
C(52) C(53) 2.99(6) 2_656
C(52) C(52) 3.46(8) 2_656
C(52A) C(76) 2.91(8) 2_656
C(53) C(53) 3.24(7) 2_656
C(53A) C(76) 2.76(9) 2_656
C(53A) C(71) 3.54(8) 2_656
C(55) C(82) 3.39(6) 1_546
C(55) C(83) 3.55(8) 1_546
C(56) C(82) 3.53(5) 1_546
C(73) C(73) 3.4(1) 2_555
